data_4030244
loop_
_publ_author_name
'Louer, M.'
'Louer, D.'
'Lopez Delgado, A.'
'Garcia Martinez, O.'

_publ_section_title
;
 The structures of lanthanum hydroxide nitrates investigated by the
 Rietveld profile refinement technique
;
_journal_name_full 'European Journal of Solid State and Inorganic Chemistry'
_journal_page_first 241
_journal_page_last 253
_journal_volume 26
_journal_year 1989
_chemical_formula_sum 'H2 La N O5'
_chemical_formula_weight 234.925
_space_group_IT_number 11
_symmetry_cell_setting monoclinic
_symmetry_Int_Tables_number 11
_symmetry_space_group_name_Hall '-P 2yb'
_symmetry_space_group_name_H-M 'P 1 21/m 1'
_cell_angle_alpha 90
_cell_angle_beta 99.96(1)
_cell_angle_gamma 90
_cell_formula_units_Z 2
_cell_length_a 6.488(2)
_cell_length_b 3.962(2)
_cell_length_c 7.770(4)
_cell_volume 196.72(15)
_diffrn_ambient_temperature 293
_diffrn_radiation_probe x-ray
_diffrn_radiation_type CuK\a
_diffrn_radiation_wavelength 1.5405981
_pd_proc_ls_prof_R_factor 0.054
_pd_proc_ls_prof_wR_expected 0.030
_pd_proc_ls_prof_wR_factor 0.073
_refine_ls_number_parameters 17
_refine_ls_number_reflns 181
_refine_ls_R_factor_gt 0.069
_refine_ls_R_I_factor 0.091
_cod_data_source_file EJSSIC-1989-26-241-253-1.cif
_cod_data_source_block La(OH)2NO3
_cod_original_sg_symbol_H-M 'P 21/m'
_cod_database_code 4030244

loop_
_symmetry_equiv_pos_site_id
_symmetry_equiv_pos_as_xyz
1 x,y,z
2 -x,1/2+y,-z
3 -x,-y,-z
4 x,1/2-y,z

loop_
_atom_site_label
_atom_site_type_symbol
_atom_site_thermal_displace_type
_atom_site_fract_x
_atom_site_fract_y
_atom_site_fract_z
_atom_site_occupancy
_atom_site_U_iso_or_equiv
La La Uiso 0.2727(4) 0.25000 0.0986(3) 1.000 0.0253
O1 O Uiso 0.128(3) 0.75000 0.303(3) 1.000 0.0253
OH1 O Uiso 0.076(3) 0.75000 -0.020(2) 1.000 0.0253
O2 O Uiso 0.331(3) 0.386(5) 0.441(3) 0.500 0.0253
OH2 O Uiso 0.555(2) 0.75000 0.140(2) 1.000 0.0253
O3 O Uiso 0.203(3) 0.75000 0.581(3) 1.000 0.0253
N N Uiso 0.224(4) 0.666(9) 0.453(3) 0.500 0.0253

loop_
_atom_type_symbol
_atom_type_description
_atom_type_scat_dispersion_real
_atom_type_scat_dispersion_imag
_atom_type_scat_source
La La -1.4094 9.0376 ' International Tables Vol C Tables 4.2.6.8 and 6.1.1.4'
N N 0.0311 0.0180 ' International Tables Vol C Tables 4.2.6.8 and 6.1.1.4'
O O 0.0492 0.0322 ' International Tables Vol C Tables 4.2.6.8 and 6.1.1.4'

loop_
_geom_angle_atom_site_label_1
_geom_angle_atom_site_label_2
_geom_angle_atom_site_label_3
_geom_angle
_geom_angle_site_symmetry_1
_geom_angle_site_symmetry_3
_geom_angle_publ_flag
O1 La OH1 55.8(5) . . yes
O1 La O2 45.4(6) . . yes
O1 La OH2 72.4(4) . . yes
O1 La O1 90.0(5) . 1_545 yes
O1 La OH1 125.6(6) . 1_545 yes
O1 La OH2 138.1(5) . 1_545 yes
O1 La OH1 74.5(5) . 2_545 yes
O1 La OH2 135.0(3) . 2_645 yes
O1 La O2 65.3(6) . 4_555 yes
OH1 La O2 100.7(5) . . yes
OH1 La OH2 75.4(4) . . yes
O1 La OH1 125.6(6) 1_545 . yes
OH1 La OH1 108.0(5) . 1_545 yes
OH1 La OH2 160.8(5) . 1_545 yes
OH1 La OH1 57.4(4) . 2_545 yes
OH1 La OH2 89.5(5) . 2_645 yes
OH1 La O2 120.8(6) . 4_555 yes
O2 La OH2 75.9(5) . . yes
O1 La O2 65.3(6) 1_545 . yes
OH1 La O2 120.8(6) 1_545 . yes
O2 La OH2 93.1(5) . 1_545 yes
OH1 La O2 103.5(6) 2_545 . yes
O2 La OH2 142.0(5) . 2_645 yes
O2 La O2 23.2(6) . 4_555 yes
O1 La OH2 138.1(5) 1_545 . yes
OH1 La OH2 160.8(5) 1_545 . yes
OH2 La OH2 95.4(3) . 1_545 yes
OH1 La OH2 132.1(2) 2_545 . yes
OH2 La OH2 71.5(4) . 2_645 yes
O2 La OH2 93.1(5) 4_555 . yes
O1 La OH1 55.8(5) 1_545 1_545 yes
O1 La OH2 72.4(4) 1_545 1_545 yes
O1 La OH1 74.5(5) 1_545 2_545 yes
O1 La OH2 135.0(3) 1_545 2_645 yes
O1 La O2 45.4(6) 1_545 4_555 yes
OH1 La OH2 75.4(4) 1_545 1_545 yes
OH1 La OH1 57.4(4) 1_545 2_545 yes
OH1 La OH2 89.5(5) 1_545 2_645 yes
OH1 La O2 100.7(5) 1_545 4_555 yes
OH1 La OH2 132.1(2) 2_545 1_545 yes
OH2 La OH2 71.5(4) 1_545 2_645 yes
O2 La OH2 75.9(5) 4_555 1_545 yes
OH1 La OH2 112.7(5) 2_545 2_645 yes
OH1 La O2 103.5(6) 2_545 4_555 yes
O2 La OH2 142.0(5) 4_555 2_645 yes
La O1 N 100.2(16) . . yes
La O1 La 90.0(6) . 1_565 yes
La O1 N 123.2(17) . 4_565 yes
La O1 N 123.2(17) 1_565 . yes
N O1 N 31(2) . 4_565 yes
La O1 N 100.2(16) 1_565 4_565 yes
La OH1 La 108.0(7) . 1_565 yes
La OH1 La 122.6(4) . 2_555 yes
La OH1 La 122.6(4) 1_565 2_555 yes
La O2 N 104.7(15) . . yes
La OH2 La 95.4(4) . 1_565 yes
La OH2 La 108.5(4) . 2_655 yes
La OH2 La 108.5(4) 1_565 2_655 yes
N O3 N 36(3) . 4_565 yes
O1 N O2 110(2) . . yes
O1 N O3 130(3) . . yes
O2 N O3 118(3) . . yes

loop_
_geom_bond_atom_site_label_1
_geom_bond_atom_site_label_2
_geom_bond_distance
_geom_bond_site_symmetry_2
_geom_bond_publ_flag
La O1 2.801(16) . yes
La OH1 2.449(11) . yes
La O2 2.68(2) . yes
La OH2 2.679(9) . yes
La O1 2.801(16) 1_545 yes
La OH1 2.449(11) 1_545 yes
La OH2 2.679(9) 1_545 yes
La OH1 2.24(2) 2_545 yes
La OH2 2.325(15) 2_645 yes
La O2 2.68(2) 4_555 yes
O1 N 1.27(3) . yes
O1 N 1.27(3) 4_565 yes
O2 N 1.32(4) . yes
O3 N 1.08(3) . yes
O3 N 1.08(3) 4_565 yes

loop_
_geom_torsion_atom_site_label_1
_geom_torsion_atom_site_label_2
_geom_torsion_atom_site_label_3
_geom_torsion_atom_site_label_4
_geom_torsion
_geom_torsion_site_symmetry_1
_geom_torsion_site_symmetry_3
_geom_torsion_site_symmetry_4
_geom_torsion_publ_flag
OH1 La O1 N -169.1(18) . . . no
O2 La O1 N 2.2(16) . . . no
O2 La O1 N 23.8(19) . . 4_565 no
OH2 La O1 N -85.1(16) . . . no
O2 La O1 N 16.9(16) 4_555 . . no
O1 La O2 N -2.1(15) . . . no
OH1 La O2 N 5.2(18) . . . no
OH2 La O2 N 77.0(17) . . . no
O1 La O2 N -119.2(18) 1_545 . . no
OH1 La O2 N -113.4(17) 1_545 . . no
OH2 La O2 N 171.8(17) 1_545 . . no
OH1 La O2 N -53.6(17) 2_545 . . no
OH2 La O2 N 108.4(16) 2_645 . . no
O2 La O2 N -146(3) 4_555 . . no
La O1 N O2 -3(2) . . . no
La O1 N O3 -168(3) . . . no
La O1 N O2 -100(2) 1_565 . . no
N O1 N O2 -146(4) 4_565 . . no
N O1 N O3 50(4) 4_565 . . no
N O1 N O3 -50(4) . 4_565 . no
La O2 N O1 4(3) . . . no
La O2 N O3 170(2) . . . no
N O3 N O1 -51(4) 4_565 . . no
N O3 N O2 146(5) 4_565 . . no
N O3 N O1 51(4) . 4_565 . no
